data_7710502
loop_
_publ_author_name
'Malankar, Gauri S.'
'Shelar, Divyesh S.'
'Butcher, R. J.'
'Manjare, Sudesh T.'

_publ_section_title
;
 Synthesis and Single Crystal X-ray Study of Phenylselenyl Embedded
 Coumarin-Based Sensors for Selective Detection of Superoxide
;
_journal_name_full 'Dalton Transactions'
_journal_paper_doi 10.1039/D2DT01079H
_journal_year 2022
_chemical_formula_moiety 'C16 H12 O3 Se, H2 O'
_chemical_formula_sum 'C16 H14 O4 Se'
_chemical_formula_weight 349.23
_space_group_crystal_system monoclinic
_space_group_IT_number 14
_space_group_name_Hall '-P 2ybc'
_space_group_name_H-M_alt 'P 1 21/c 1'
_atom_sites_solution_hydrogens mixed
_atom_sites_solution_primary direct
_atom_sites_solution_secondary difmap
_audit_creation_method SHELXL-2018/3
_audit_update_record
;
2022-03-05 deposited with the CCDC.	2022-06-16 downloaded from the CCDC.
;
_cell_angle_alpha 90
_cell_angle_beta 91.690(4)
_cell_angle_gamma 90
_cell_formula_units_Z 4
_cell_length_a 10.3926(7)
_cell_length_b 11.6371(7)
_cell_length_c 11.9617(6)
_cell_measurement_reflns_used 6038
_cell_measurement_temperature 100(2)
_cell_measurement_theta_max 28.85
_cell_measurement_theta_min 2.44
_cell_volume 1446.02(15)
_computing_cell_refinement 'Bruker SAINT'
_computing_data_collection 'Bruker APEX2'
_computing_data_reduction 'Bruker SAINT'
_computing_molecular_graphics 'Bruker SHELXTL (Sheldrick, 2008)'
_computing_publication_material 'Bruker SHELXTL (Sheldrick, 2008)'
_computing_structure_refinement 'SHELXL-2018/3 (Sheldrick, 2018)'
_computing_structure_solution 'SHELXT (Sheldrick, 2015a)'
_diffrn_ambient_temperature 100(2)
_diffrn_measured_fraction_theta_full 0.998
_diffrn_measured_fraction_theta_max 0.993
_diffrn_measurement_device_type 'Bruker APEX-II CCD'
_diffrn_measurement_method '\f and \w scans'
_diffrn_radiation_type MoK\a
_diffrn_radiation_wavelength 0.71073
_diffrn_reflns_av_R_equivalents 0.0534
_diffrn_reflns_av_unetI/netI 0.0844
_diffrn_reflns_Laue_measured_fraction_full 0.998
_diffrn_reflns_Laue_measured_fraction_max 0.993
_diffrn_reflns_number 17974
_diffrn_reflns_point_group_measured_fraction_full 0.998
_diffrn_reflns_point_group_measured_fraction_max 0.993
_diffrn_reflns_theta_full 25.242
_diffrn_reflns_theta_max 29.655
_diffrn_reflns_theta_min 2.628
_exptl_absorpt_coefficient_mu 2.609
_exptl_absorpt_correction_T_max 0.7459
_exptl_absorpt_correction_T_min 0.4348
_exptl_absorpt_correction_type multi-scan
_exptl_absorpt_process_details 'Sadabs (Sheldrick, 1996)'
_exptl_crystal_colour colorless
_exptl_crystal_density_diffrn 1.604
_exptl_crystal_description prism
_exptl_crystal_F_000 704
_exptl_crystal_size_max 0.24
_exptl_crystal_size_mid 0.17
_exptl_crystal_size_min 0.09
_refine_diff_density_max 1.114
_refine_diff_density_min -0.707
_refine_diff_density_rms 0.126
_refine_ls_extinction_method none
_refine_ls_goodness_of_fit_ref 1.032
_refine_ls_hydrogen_treatment mixed
_refine_ls_matrix_type full
_refine_ls_number_parameters 200
_refine_ls_number_reflns 4066
_refine_ls_number_restraints 3
_refine_ls_restrained_S_all 1.032
_refine_ls_R_factor_all 0.0879
_refine_ls_R_factor_gt 0.0514
_refine_ls_shift/su_max 0.001
_refine_ls_shift/su_mean 0.000
_refine_ls_structure_factor_coef Fsqd
_refine_ls_weighting_details 'w=1/[\s^2^(Fo^2^)+(0.0554P)^2^+0.6812P] where P=(Fo^2^+2Fc^2^)/3'
_refine_ls_weighting_scheme calc
_refine_ls_wR_factor_gt 0.1099
_refine_ls_wR_factor_ref 0.1233
_reflns_Friedel_coverage 0.000
_reflns_number_gt 2849
_reflns_number_total 4066
_reflns_threshold_expression 'I > 2\s(I)'
_cod_data_source_file d2dt01079h2.cif
_cod_data_source_block Probe_4
_cod_original_sg_symbol_H-M 'P 21/c'
_cod_database_code 7710502
_shelx_shelxl_version_number 2018/3
_shelx_space_group_comment
;
The symmetry employed for this shelxl refinement is uniquely defined
by the following loop, which should always be used as a source of
symmetry information in preference to the above space-group names.
They are only intended as comments.
;

loop_
_space_group_symop_operation_xyz
'x, y, z'
'-x, y+1/2, -z+1/2'
'-x, -y, -z'
'x, -y-1/2, z-1/2'

loop_
_atom_site_label
_atom_site_type_symbol
_atom_site_fract_x
_atom_site_fract_y
_atom_site_fract_z
_atom_site_U_iso_or_equiv
_atom_site_adp_type
_atom_site_occupancy
_atom_site_site_symmetry_order
_atom_site_calc_flag
_atom_site_refinement_flags_posn
_atom_site_refinement_flags_adp
_atom_site_refinement_flags_occupancy
_atom_site_disorder_assembly
_atom_site_disorder_group
Se1 Se 0.68220(3) 0.45496(3) 0.07573(3) 0.02314(12) Uani 1 1 d . . . . .
O1 O 0.8546(2) 0.67335(16) 0.42974(16) 0.0186(5) Uani 1 1 d . . . . .
O2 O 0.8814(2) 0.84200(18) 0.35126(19) 0.0264(5) Uani 1 1 d . . . . .
O3 O 0.8259(3) 0.31828(18) 0.62210(18) 0.0259(5) Uani 1 1 d . . . . .
H3O H 0.808825 0.362391 0.675235 0.082(19) Uiso 1 1 calc R . . . .
O1W O 0.7797(4) 0.4491(2) 0.7962(2) 0.0463(8) Uani 1 1 d D . . . .
H1W1 H 0.811(5) 0.511(2) 0.810(4) 0.061(16) Uiso 1 1 d D . . . .
H1W2 H 0.736(5) 0.433(4) 0.849(3) 0.066(17) Uiso 1 1 d D . . . .
C1 C 0.8712(3) 0.7389(3) 0.3356(2) 0.0202(6) Uani 1 1 d . . . . .
C2 C 0.8725(3) 0.6808(2) 0.2300(2) 0.0201(6) Uani 1 1 d . . . . .
H2A H 0.877928 0.725054 0.163571 0.024 Uiso 1 1 calc R U . . .
C3 C 0.8662(3) 0.5644(2) 0.2218(3) 0.0180(6) Uani 1 1 d . . . . .
C4 C 0.8595(3) 0.4970(3) 0.3227(2) 0.0167(6) Uani 1 1 d . . . . .
C5 C 0.8617(3) 0.3762(2) 0.3279(2) 0.0194(6) Uani 1 1 d . . . . .
H5A H 0.869774 0.333395 0.260850 0.023 Uiso 1 1 calc R U . . .
C6 C 0.8525(3) 0.3188(2) 0.4273(2) 0.0210(7) Uani 1 1 d . . . . .
H6A H 0.856662 0.237293 0.428910 0.025 Uiso 1 1 calc R U . . .
C7 C 0.8368(3) 0.3806(2) 0.5269(2) 0.0188(6) Uani 1 1 d . . . . .
C8 C 0.8354(3) 0.5002(3) 0.5260(2) 0.0191(6) Uani 1 1 d . . . . .
H8A H 0.824872 0.542665 0.592930 0.023 Uiso 1 1 calc R U . . .
C9 C 0.8496(3) 0.5553(2) 0.4249(2) 0.0174(6) Uani 1 1 d . . . . .
C10 C 0.8604(3) 0.5083(3) 0.1097(2) 0.0205(6) Uani 1 1 d . . . . .
H10A H 0.920285 0.442096 0.109222 0.025 Uiso 1 1 calc R U . . .
H10B H 0.887051 0.563576 0.051931 0.025 Uiso 1 1 calc R U . . .
C11 C 0.5994(3) 0.6026(3) 0.0898(3) 0.0249(7) Uani 1 1 d . . . . .
C12 C 0.5363(4) 0.6283(3) 0.1871(3) 0.0350(8) Uani 1 1 d . . . . .
H12A H 0.533309 0.573383 0.245717 0.042 Uiso 1 1 calc R U . . .
C13 C 0.4775(4) 0.7342(4) 0.1985(3) 0.0402(9) Uani 1 1 d . . . . .
H13A H 0.433781 0.751614 0.265057 0.048 Uiso 1 1 calc R U . . .
C14 C 0.4818(4) 0.8147(3) 0.1142(4) 0.0404(9) Uani 1 1 d . . . . .
H14A H 0.441760 0.887437 0.123020 0.048 Uiso 1 1 calc R U . . .
C15 C 0.5445(4) 0.7896(3) 0.0165(4) 0.0409(9) Uani 1 1 d . . . . .
H15A H 0.547621 0.844702 -0.041939 0.049 Uiso 1 1 calc R U . . .
C16 C 0.6029(4) 0.6826(3) 0.0047(3) 0.0308(8) Uani 1 1 d . . . . .
H16A H 0.645346 0.664621 -0.062321 0.037 Uiso 1 1 calc R U . . .

loop_
_atom_site_aniso_label
_atom_site_aniso_U_11
_atom_site_aniso_U_22
_atom_site_aniso_U_33
_atom_site_aniso_U_23
_atom_site_aniso_U_13
_atom_site_aniso_U_12
Se1 0.02432(19) 0.02491(18) 0.02014(18) -0.00291(12) -0.00027(12) -0.00293(14)
O1 0.0253(12) 0.0113(9) 0.0191(10) 0.0005(7) 0.0019(9) -0.0010(8)
O2 0.0339(14) 0.0144(10) 0.0309(12) 0.0016(9) 0.0023(10) -0.0033(9)
O3 0.0432(16) 0.0188(11) 0.0157(11) 0.0042(8) 0.0005(10) 0.0008(10)
O1W 0.080(2) 0.0305(15) 0.0295(15) -0.0116(11) 0.0261(15) -0.0228(15)
C1 0.0202(16) 0.0185(14) 0.0218(15) 0.0032(11) 0.0021(12) 0.0001(12)
C2 0.0226(17) 0.0188(14) 0.0189(15) 0.0043(11) 0.0006(12) -0.0010(12)
C3 0.0143(14) 0.0212(15) 0.0185(14) 0.0001(11) -0.0012(11) -0.0003(11)
C4 0.0174(15) 0.0156(13) 0.0172(14) -0.0003(11) -0.0007(11) 0.0013(12)
C5 0.0234(17) 0.0165(14) 0.0181(14) -0.0031(11) -0.0007(12) 0.0003(12)
C6 0.0297(18) 0.0119(13) 0.0215(15) -0.0012(11) 0.0028(13) 0.0015(12)
C7 0.0233(17) 0.0165(14) 0.0165(14) 0.0025(11) -0.0014(12) 0.0002(12)
C8 0.0226(17) 0.0176(13) 0.0171(14) -0.0019(11) 0.0012(12) 0.0001(12)
C9 0.0182(15) 0.0134(13) 0.0205(15) 0.0002(11) -0.0017(12) 0.0002(11)
C10 0.0215(16) 0.0225(14) 0.0175(15) -0.0008(11) 0.0025(12) 0.0009(13)
C11 0.0185(16) 0.0267(17) 0.0292(17) -0.0062(13) -0.0022(13) 0.0016(13)
C12 0.030(2) 0.045(2) 0.0298(18) -0.0038(15) 0.0025(15) 0.0032(17)
C13 0.036(2) 0.048(2) 0.037(2) -0.0133(18) 0.0035(17) 0.0072(18)
C14 0.028(2) 0.033(2) 0.060(3) -0.0142(18) -0.0034(19) 0.0031(16)
C15 0.034(2) 0.036(2) 0.053(2) 0.0034(17) 0.0000(19) -0.0048(17)
C16 0.028(2) 0.0295(18) 0.0352(19) -0.0030(14) 0.0067(15) -0.0032(15)

loop_
_atom_type_symbol
_atom_type_description
_atom_type_scat_dispersion_real
_atom_type_scat_dispersion_imag
_atom_type_scat_source
C C 0.0033 0.0016 'International Tables Vol C Tables 4.2.6.8 and 6.1.1.4'
H H 0.0000 0.0000 'International Tables Vol C Tables 4.2.6.8 and 6.1.1.4'
O O 0.0106 0.0060 'International Tables Vol C Tables 4.2.6.8 and 6.1.1.4'
Se Se -0.0929 2.2259 'International Tables Vol C Tables 4.2.6.8 and 6.1.1.4'

loop_
_geom_angle_atom_site_label_1
_geom_angle_atom_site_label_2
_geom_angle_atom_site_label_3
_geom_angle
_geom_angle_site_symmetry_1
_geom_angle_site_symmetry_3
_geom_angle_publ_flag
C11 Se1 C10 96.88(13) . . ?
C1 O1 C9 121.6(2) . . ?
C7 O3 H3O 109.5 . . ?
H1W1 O1W H1W2 107(3) . . ?
O2 C1 O1 115.6(3) . . ?
O2 C1 C2 126.7(3) . . ?
O1 C1 C2 117.7(2) . . ?
C3 C2 C1 122.2(3) . . ?
C3 C2 H2A 118.9 . . ?
C1 C2 H2A 118.9 . . ?
C2 C3 C4 119.0(3) . . ?
C2 C3 C10 120.2(3) . . ?
C4 C3 C10 120.8(3) . . ?
C9 C4 C5 116.5(3) . . ?
C9 C4 C3 118.2(3) . . ?
C5 C4 C3 125.4(3) . . ?
C6 C5 C4 121.6(3) . . ?
C6 C5 H5A 119.2 . . ?
C4 C5 H5A 119.2 . . ?
C5 C6 C7 120.0(3) . . ?
C5 C6 H6A 120.0 . . ?
C7 C6 H6A 120.0 . . ?
O3 C7 C8 122.6(3) . . ?
O3 C7 C6 116.9(2) . . ?
C8 C7 C6 120.4(3) . . ?
C9 C8 C7 118.0(3) . . ?
C9 C8 H8A 121.0 . . ?
C7 C8 H8A 121.0 . . ?
O1 C9 C8 115.6(3) . . ?
O1 C9 C4 121.0(3) . . ?
C8 C9 C4 123.4(3) . . ?
C3 C10 Se1 109.5(2) . . ?
C3 C10 H10A 109.8 . . ?
Se1 C10 H10A 109.8 . . ?
C3 C10 H10B 109.8 . . ?
Se1 C10 H10B 109.8 . . ?
H10A C10 H10B 108.2 . . ?
C16 C11 C12 119.8(3) . . ?
C16 C11 Se1 121.0(3) . . ?
C12 C11 Se1 119.2(3) . . ?
C13 C12 C11 119.7(4) . . ?
C13 C12 H12A 120.1 . . ?
C11 C12 H12A 120.1 . . ?
C14 C13 C12 120.6(4) . . ?
C14 C13 H13A 119.7 . . ?
C12 C13 H13A 119.7 . . ?
C13 C14 C15 120.0(4) . . ?
C13 C14 H14A 120.0 . . ?
C15 C14 H14A 120.0 . . ?
C14 C15 C16 119.4(4) . . ?
C14 C15 H15A 120.3 . . ?
C16 C15 H15A 120.3 . . ?
C11 C16 C15 120.5(4) . . ?
C11 C16 H16A 119.8 . . ?
C15 C16 H16A 119.8 . . ?

loop_
_geom_bond_atom_site_label_1
_geom_bond_atom_site_label_2
_geom_bond_distance
_geom_bond_site_symmetry_2
_geom_bond_publ_flag
Se1 C11 1.931(3) . ?
Se1 C10 1.984(3) . ?
O1 C1 1.375(3) . ?
O1 C9 1.375(3) . ?
O2 C1 1.219(4) . ?
O3 C7 1.358(3) . ?
O3 H3O 0.8400 . ?
O1W H1W1 0.808(18) . ?
O1W H1W2 0.811(19) . ?
C1 C2 1.433(4) . ?
C2 C3 1.359(4) . ?
C2 H2A 0.9500 . ?
C3 C4 1.443(4) . ?
C3 C10 1.491(4) . ?
C4 C9 1.404(4) . ?
C4 C5 1.408(4) . ?
C5 C6 1.369(4) . ?
C5 H5A 0.9500 . ?
C6 C7 1.404(4) . ?
C6 H6A 0.9500 . ?
C7 C8 1.392(4) . ?
C8 C9 1.381(4) . ?
C8 H8A 0.9500 . ?
C10 H10A 0.9900 . ?
C10 H10B 0.9900 . ?
C11 C16 1.380(5) . ?
C11 C12 1.385(5) . ?
C12 C13 1.385(5) . ?
C12 H12A 0.9500 . ?
C13 C14 1.378(6) . ?
C13 H13A 0.9500 . ?
C14 C15 1.386(6) . ?
C14 H14A 0.9500 . ?
C15 C16 1.394(5) . ?
C15 H15A 0.9500 . ?
C16 H16A 0.9500 . ?

loop_
_geom_hbond_atom_site_label_D
_geom_hbond_atom_site_label_H
_geom_hbond_atom_site_label_A
_geom_hbond_distance_DH
_geom_hbond_distance_HA
_geom_hbond_distance_DA
_geom_hbond_angle_DHA
_geom_hbond_site_symmetry_A
_geom_hbond_publ_flag
O3 H3O O1W 0.84 1.80 2.635(3) 175.4 . yes
O1W H1W1 O2 0.808(18) 1.92(2) 2.724(3) 176(5) 4_576 yes
O1W H1W2 Se1 0.811(19) 2.80(3) 3.523(3) 150(4) 1_556 yes
C10 H10A O2 0.99 2.40 3.329(4) 155.7 2_745 yes
C10 H10B O2 0.99 2.64 3.561(4) 155.1 4_575 yes

loop_
_geom_torsion_atom_site_label_1
_geom_torsion_atom_site_label_2
_geom_torsion_atom_site_label_3
_geom_torsion_atom_site_label_4
_geom_torsion
_geom_torsion_site_symmetry_1
_geom_torsion_site_symmetry_2
_geom_torsion_site_symmetry_3
_geom_torsion_site_symmetry_4
_geom_torsion_publ_flag
C9 O1 C1 O2 -176.0(3) . . . . ?
C9 O1 C1 C2 5.1(4) . . . . ?
O2 C1 C2 C3 177.0(3) . . . . ?
O1 C1 C2 C3 -4.3(5) . . . . ?
C1 C2 C3 C4 -0.7(5) . . . . ?
C1 C2 C3 C10 176.6(3) . . . . ?
C2 C3 C4 C9 4.9(4) . . . . ?
C10 C3 C4 C9 -172.4(3) . . . . ?
C2 C3 C4 C5 -175.3(3) . . . . ?
C10 C3 C4 C5 7.4(5) . . . . ?
C9 C4 C5 C6 1.1(5) . . . . ?
C3 C4 C5 C6 -178.8(3) . . . . ?
C4 C5 C6 C7 1.8(5) . . . . ?
C5 C6 C7 O3 178.8(3) . . . . ?
C5 C6 C7 C8 -2.4(5) . . . . ?
O3 C7 C8 C9 178.8(3) . . . . ?
C6 C7 C8 C9 0.0(5) . . . . ?
C1 O1 C9 C8 178.6(3) . . . . ?
C1 O1 C9 C4 -1.0(4) . . . . ?
C7 C8 C9 O1 -176.6(3) . . . . ?
C7 C8 C9 C4 3.0(5) . . . . ?
C5 C4 C9 O1 176.0(3) . . . . ?
C3 C4 C9 O1 -4.2(4) . . . . ?
C5 C4 C9 C8 -3.6(5) . . . . ?
C3 C4 C9 C8 176.3(3) . . . . ?
C2 C3 C10 Se1 -104.3(3) . . . . ?
C4 C3 C10 Se1 73.0(3) . . . . ?
C16 C11 C12 C13 -0.2(6) . . . . ?
Se1 C11 C12 C13 179.4(3) . . . . ?
C11 C12 C13 C14 -0.4(6) . . . . ?
C12 C13 C14 C15 0.5(6) . . . . ?
C13 C14 C15 C16 -0.1(6) . . . . ?
C12 C11 C16 C15 0.7(5) . . . . ?
Se1 C11 C16 C15 -179.0(3) . . . . ?
C14 C15 C16 C11 -0.5(6) . . . . ?
